data_4025954
loop_
_publ_author_name
'Francisco Ot\'on'
'Raphael Pfattner'
'Neil S. Oxtoby'
'Marta Mas-Torrent'
'Klaus Wurst'
'Xavier Fontrodona'
'Yoann Olivier'
'J\'er\^ome Cornil'
'Jaume Veciana'
'Concepci\'o Rovira'

_publ_section_title
;
 Benzodicarbomethoxytetrathiafulvalene Derivatives as Soluble Organic
 Semiconductors
;
_journal_name_full 'Journal of Organic Chemistry'
_journal_page_first 154
_journal_page_last 163
_journal_paper_doi 10.1021/jo101817j
_journal_volume 76
_journal_year 2011
_chemical_formula_moiety "'C20 H10 F7 N O6 S4"
_chemical_formula_sum 'C20 H10 F7 N O6 S4'
_chemical_formula_weight 621.53
_chemical_name_systematic
; 
 ? 
;
_space_group_IT_number 2
_symmetry_cell_setting triclinic
_symmetry_space_group_name_Hall '-P 1'
_symmetry_space_group_name_H-M 'P -1'
_atom_sites_solution_hydrogens geom
_atom_sites_solution_primary direct
_atom_sites_solution_secondary difmap
_audit_creation_method SHELXL-97
_cell_angle_alpha 97.782(2)
_cell_angle_beta 90.026(2)
_cell_angle_gamma 102.338(2)
_cell_formula_units_Z 4
_cell_length_a 8.6082(10)
_cell_length_b 13.6635(16)
_cell_length_c 21.298(3)
_cell_measurement_temperature 300(2)
_cell_volume 2423.5(5)
_computing_cell_refinement 'BRUKER SMART'
_computing_data_collection 'BRUKER SMART'
_computing_data_reduction 'BRUKER SAINT+'
_computing_structure_refinement 'SHELXL-97 (Sheldrick, 1997)'
_computing_structure_solution 'SHELXS-97 (Sheldrick, 1990)'
_diffrn_ambient_temperature 300(2)
_diffrn_measured_fraction_theta_full 0.957
_diffrn_measured_fraction_theta_max 0.957
_diffrn_measurement_device_type ccd
_diffrn_measurement_method 'phi and omega scans'
_diffrn_radiation_monochromator graphite
_diffrn_radiation_source 'fine-focus sealed tube'
_diffrn_radiation_type MoK\a
_diffrn_radiation_wavelength 0.71073
_diffrn_reflns_av_R_equivalents 0.0607
_diffrn_reflns_av_sigmaI/netI 0.0821
_diffrn_reflns_limit_h_max 11
_diffrn_reflns_limit_h_min -11
_diffrn_reflns_limit_k_max 18
_diffrn_reflns_limit_k_min -18
_diffrn_reflns_limit_l_max 28
_diffrn_reflns_limit_l_min -27
_diffrn_reflns_number 37820
_diffrn_reflns_theta_full 28.41
_diffrn_reflns_theta_max 28.41
_diffrn_reflns_theta_min 1.93
_exptl_absorpt_coefficient_mu 0.485
_exptl_absorpt_correction_T_max 1.000000
_exptl_absorpt_correction_T_min 0.827871
_exptl_absorpt_correction_type empirical
_exptl_absorpt_process_details
; 
 SADABS Version 2.1 2001 Bruker-Nonius
 Blessing, Acta Cryst. (1995) A51 33-38
;
_exptl_crystal_colour red
_exptl_crystal_density_diffrn 1.703
_exptl_crystal_description needle
_exptl_crystal_F_000 1248
_exptl_crystal_size_max 0.8
_exptl_crystal_size_mid 0.5
_exptl_crystal_size_min 0.04
_refine_diff_density_max 0.838
_refine_diff_density_min -0.396
_refine_diff_density_rms 0.071
_refine_ls_extinction_method none
_refine_ls_goodness_of_fit_ref 0.972
_refine_ls_hydrogen_treatment constr
_refine_ls_matrix_type full
_refine_ls_number_parameters 708
_refine_ls_number_reflns 11690
_refine_ls_number_restraints 8
_refine_ls_restrained_S_all 0.974
_refine_ls_R_factor_all 0.1564
_refine_ls_R_factor_gt 0.0672
_refine_ls_shift/su_max 0.000
_refine_ls_shift/su_mean 0.000
_refine_ls_structure_factor_coef Fsqd
_refine_ls_weighting_details 'calc w=1/[\s^2^(Fo^2^)+(0.1184P)^2^+0.0000P] where P=(Fo^2^+2Fc^2^)/3'
_refine_ls_weighting_scheme calc
_refine_ls_wR_factor_gt 0.1771
_refine_ls_wR_factor_ref 0.2239
_reflns_number_gt 5260
_reflns_number_total 11690
_reflns_threshold_expression >2sigma(I)
_cod_data_source_file jo101817j_si_002.cif
_cod_data_source_block fov47
_cod_database_code 4025954

loop_
_symmetry_equiv_pos_as_xyz
'x, y, z'
'-x, -y, -z'

loop_
_atom_site_label
_atom_site_type_symbol
_atom_site_fract_x
_atom_site_fract_y
_atom_site_fract_z
_atom_site_U_iso_or_equiv
_atom_site_adp_type
_atom_site_occupancy
_atom_site_symmetry_multiplicity
_atom_site_calc_flag
_atom_site_refinement_flags
_atom_site_disorder_assembly
_atom_site_disorder_group
S1 S -0.38505(16) 0.87781(11) 0.52301(7) 0.0778(4) Uani 1 1 d . . .
S2 S -0.09225(14) 0.88927(10) 0.59880(6) 0.0653(3) Uani 1 1 d . . .
S3 S -0.19089(16) 0.84031(10) 0.39402(6) 0.0711(4) Uani 1 1 d . . .
S4 S 0.09929(15) 0.85200(10) 0.47300(6) 0.0664(3) Uani 1 1 d . . .
F1 F 0.549(3) 0.9476(14) 0.1547(8) 0.085(7) Uani 0.242(15) 1 d PU A 1
F2 F 0.370(2) 0.8859(19) 0.0747(11) 0.105(9) Uani 0.242(15) 1 d P A 1
F1' F 0.6701(13) 0.9003(9) 0.1543(3) 0.244(8) Uani 0.758(15) 1 d PD A 2
F2' F 0.4469(15) 0.9419(6) 0.1197(7) 0.177(7) Uani 0.758(15) 1 d P A 2
F3 F 0.6552(10) 0.7740(5) 0.0517(4) 0.235(4) Uani 1 1 d . . .
F4 F 0.4839(11) 0.8286(7) 0.0138(3) 0.269(4) Uani 1 1 d . . .
F5 F 0.6873(11) 1.0275(5) 0.0513(4) 0.248(4) Uani 1 1 d . A .
F6 F 0.7455(12) 0.9240(6) -0.0212(4) 0.276(5) Uani 1 1 d . A .
F7 F 0.8553(10) 0.9545(8) 0.0609(4) 0.272(5) Uani 1 1 d . A .
O1 O -0.6751(4) 0.8571(3) 0.5933(2) 0.0960(12) Uani 1 1 d . . .
O2 O -0.5647(4) 0.9448(3) 0.6829(2) 0.0945(13) Uani 1 1 d . . .
O3 O -0.3506(4) 0.8480(3) 0.74025(18) 0.0956(12) Uani 1 1 d . . .
O4 O -0.1160(4) 0.9521(2) 0.73300(16) 0.0699(9) Uani 1 1 d . . .
O5 O 0.0913(5) 0.7845(3) 0.14706(18) 0.1006(13) Uani 1 1 d . . .
O6 O 0.5379(5) 0.8051(3) 0.26947(18) 0.0932(12) Uani 1 1 d . . .
N1 N 0.3369(6) 0.7958(3) 0.19436(19) 0.0789(12) Uani 1 1 d . . .
C1 C -0.1813(6) 0.8740(3) 0.5229(2) 0.0627(12) Uani 1 1 d . . .
C2 C -0.3981(5) 0.8916(3) 0.6050(2) 0.0640(12) Uani 1 1 d . . .
C3 C -0.2667(5) 0.8951(3) 0.6399(2) 0.0566(11) Uani 1 1 d . . .
C4 C -0.5626(6) 0.8953(4) 0.6264(3) 0.0677(13) Uani 1 1 d . . .
C5 C -0.7220(6) 0.9434(5) 0.7081(3) 0.099(2) Uani 1 1 d . . .
H5A H -0.7135 0.9915 0.7459 0.149 Uiso 1 1 calc R . .
H5B H -0.7677 0.8769 0.7179 0.149 Uiso 1 1 calc R . .
H5C H -0.7886 0.9607 0.6771 0.149 Uiso 1 1 calc R . .
C6 C -0.2528(6) 0.8964(4) 0.7093(3) 0.0632(12) Uani 1 1 d . . .
C7 C -0.0852(7) 0.9524(4) 0.7995(2) 0.0862(16) Uani 1 1 d . . .
H7A H 0.0120 1.0001 0.8128 0.129 Uiso 1 1 calc R . .
H7B H -0.0755 0.8860 0.8067 0.129 Uiso 1 1 calc R . .
H7C H -0.1714 0.9711 0.8234 0.129 Uiso 1 1 calc R . .
C8 C -0.1022(6) 0.8587(3) 0.4710(2) 0.0610(12) Uani 1 1 d . . .
C9 C -0.0156(6) 0.8319(3) 0.3533(2) 0.0600(12) Uani 1 1 d . . .
C10 C -0.0117(6) 0.8188(3) 0.2880(2) 0.0659(13) Uani 1 1 d . . .
H10A H -0.1018 0.8149 0.2629 0.079 Uiso 1 1 calc R . .
C11 C 0.1330(7) 0.8119(3) 0.2619(2) 0.0684(13) Uani 1 1 d . . .
C12 C 0.2670(6) 0.8178(3) 0.2987(2) 0.0653(12) Uani 1 1 d . . .
C13 C 0.2658(6) 0.8303(3) 0.3639(2) 0.0647(12) Uani 1 1 d . . .
H13A H 0.3571 0.8343 0.3884 0.078 Uiso 1 1 calc R . .
C14 C 0.1211(6) 0.8366(3) 0.3915(2) 0.0594(12) Uani 1 1 d . . .
C15 C 0.1736(8) 0.7960(4) 0.1945(3) 0.0776(15) Uani 1 1 d . . .
C16 C 0.4005(8) 0.8060(4) 0.2567(3) 0.0794(16) Uani 1 1 d . . .
C17 C 0.4213(8) 0.7741(4) 0.1374(3) 0.0893(18) Uani 1 1 d . A .
H17A H 0.3457 0.7401 0.1035 0.107 Uiso 1 1 calc R . .
H17B H 0.4908 0.7292 0.1447 0.107 Uiso 1 1 calc R . .
C18 C 0.5218(10) 0.8733(6) 0.1173(4) 0.124(3) Uani 1 1 d D . .
C19 C 0.6119(12) 0.8594(7) 0.0623(4) 0.149(3) Uani 1 1 d D A .
C20 C 0.7208(15) 0.9409(10) 0.0353(6) 0.148(3) Uani 1 1 d . . .
S1B S 0.54626(14) 0.63063(8) 0.63071(5) 0.0557(3) Uani 1 1 d . . .
S2B S 0.56703(15) 0.42322(8) 0.65156(6) 0.0614(3) Uani 1 1 d . . .
S3B S 0.73381(14) 0.59865(8) 0.49737(5) 0.0547(3) Uani 1 1 d . . .
S4B S 0.73721(14) 0.38989(8) 0.52082(5) 0.0579(3) Uani 1 1 d . . .
F1B F 0.9116(4) 0.4040(3) 0.14675(14) 0.0944(10) Uani 1 1 d . . .
F2B F 0.9725(4) 0.2614(3) 0.14724(16) 0.0988(10) Uani 1 1 d . . .
F3B F 1.1618(7) 0.4735(4) 0.0784(2) 0.171(2) Uani 1 1 d . . .
F4B F 1.2397(5) 0.3293(5) 0.08060(18) 0.182(3) Uani 1 1 d . . .
F5B F 0.9688(10) 0.2323(6) 0.0185(3) 0.202(3) Uani 1 1 d . . .
F6B F 1.0952(8) 0.3483(6) -0.0279(2) 0.222(3) Uani 1 1 d . . .
F7B F 0.8886(8) 0.3614(6) 0.0192(2) 0.199(3) Uani 1 1 d . . .
O1B O 0.3235(4) 0.7094(2) 0.73484(16) 0.0727(9) Uani 1 1 d . . .
O2B O 0.4887(4) 0.6752(3) 0.80529(14) 0.0709(9) Uani 1 1 d . . .
O3B O 0.5326(4) 0.4124(3) 0.79809(18) 0.0910(12) Uani 1 1 d . . .
O4B O 0.3031(4) 0.4559(3) 0.78645(19) 0.0978(13) Uani 1 1 d . . .
O5B O 1.0529(4) 0.5848(2) 0.25507(15) 0.0710(9) Uani 1 1 d . . .
O6B O 1.0602(4) 0.2658(2) 0.29340(15) 0.0677(8) Uani 1 1 d . . .
N1B N 1.0684(4) 0.4188(3) 0.25908(16) 0.0543(9) Uani 1 1 d . . .
C1B C 0.6121(5) 0.5193(3) 0.6029(2) 0.0508(10) Uani 1 1 d . . .
C2B C 0.4825(4) 0.5920(3) 0.70256(19) 0.0494(10) Uani 1 1 d . . .
C3B C 0.4917(5) 0.4976(3) 0.71222(19) 0.0505(10) Uani 1 1 d . . .
C4B C 0.4208(5) 0.6657(3) 0.7484(2) 0.0533(10) Uani 1 1 d . . .
C5B C 0.4485(7) 0.7523(5) 0.8526(2) 0.0926(18) Uani 1 1 d . . .
H5BA H 0.4446 0.7298 0.8934 0.139 Uiso 1 1 calc R . .
H5BB H 0.3465 0.7643 0.8417 0.139 Uiso 1 1 calc R . .
H5BC H 0.5277 0.8139 0.8537 0.139 Uiso 1 1 calc R . .
C6B C 0.4461(5) 0.4511(3) 0.7705(2) 0.0572(11) Uani 1 1 d . . .
C7B C 0.2468(7) 0.4126(5) 0.8426(3) 0.109(2) Uani 1 1 d . . .
H7BA H 0.1330 0.4021 0.8433 0.164 Uiso 1 1 calc R . .
H7BB H 0.2925 0.4579 0.8796 0.164 Uiso 1 1 calc R . .
H7BC H 0.2776 0.3490 0.8423 0.164 Uiso 1 1 calc R . .
C8B C 0.6863(5) 0.5057(3) 0.54784(19) 0.0509(10) Uani 1 1 d . . .
C9B C 0.8251(4) 0.5259(3) 0.44092(19) 0.0456(9) Uani 1 1 d . . .
C10B C 0.8877(5) 0.5618(3) 0.38570(19) 0.0497(10) Uani 1 1 d . . .
H10B H 0.8844 0.6263 0.3772 0.060 Uiso 1 1 calc R . .
C11B C 0.9547(5) 0.4964(3) 0.34427(19) 0.0498(10) Uani 1 1 d . . .
C12B C 0.9594(5) 0.4002(3) 0.35644(19) 0.0482(10) Uani 1 1 d . . .
C13B C 0.8985(5) 0.3642(3) 0.41031(19) 0.0480(10) Uani 1 1 d . . .
H13B H 0.9031 0.2996 0.4183 0.058 Uiso 1 1 calc R . .
C14B C 0.8297(5) 0.4280(3) 0.45265(18) 0.0464(9) Uani 1 1 d . . .
C15B C 1.0275(5) 0.5115(3) 0.2828(2) 0.0546(11) Uani 1 1 d . . .
C16B C 1.0334(5) 0.3494(3) 0.3019(2) 0.0516(10) Uani 1 1 d . . .
C17B C 1.1517(5) 0.4045(4) 0.2013(2) 0.0585(11) Uani 1 1 d . . .
H17C H 1.2232 0.3597 0.2059 0.070 Uiso 1 1 calc R . .
H17D H 1.2151 0.4690 0.1932 0.070 Uiso 1 1 calc R . .
C18B C 1.0366(6) 0.3596(4) 0.1453(2) 0.0656(12) Uani 1 1 d . . .
C19B C 1.1123(9) 0.3689(6) 0.0817(3) 0.106(2) Uani 1 1 d . . .
C20B C 1.0168(12) 0.3240(10) 0.0228(4) 0.130(3) Uani 1 1 d . . .

loop_
_atom_site_aniso_label
_atom_site_aniso_U_11
_atom_site_aniso_U_22
_atom_site_aniso_U_33
_atom_site_aniso_U_23
_atom_site_aniso_U_13
_atom_site_aniso_U_12
S1 0.0600(8) 0.0917(10) 0.0831(10) 0.0158(7) -0.0115(7) 0.0174(7)
S2 0.0514(7) 0.0758(8) 0.0706(8) 0.0100(6) -0.0009(6) 0.0179(6)
S3 0.0683(8) 0.0717(8) 0.0755(8) 0.0186(6) -0.0083(6) 0.0146(6)
S4 0.0691(8) 0.0714(8) 0.0630(8) 0.0139(6) -0.0040(6) 0.0217(6)
F1 0.099(8) 0.077(8) 0.076(7) 0.001(4) -0.009(4) 0.017(4)
F2 0.096(11) 0.108(16) 0.140(17) 0.090(13) -0.014(10) 0.038(10)
F1' 0.210(10) 0.315(13) 0.143(6) 0.117(7) -0.110(6) -0.135(10)
F2' 0.186(12) 0.088(5) 0.288(15) 0.069(8) 0.117(12) 0.074(7)
F3 0.296(9) 0.191(6) 0.281(8) 0.110(5) 0.189(7) 0.139(6)
F4 0.273(9) 0.342(11) 0.139(5) -0.007(6) -0.022(6) -0.027(8)
F5 0.294(10) 0.139(5) 0.322(10) 0.082(6) 0.141(8) 0.039(6)
F6 0.399(13) 0.261(9) 0.144(5) 0.078(6) 0.029(7) -0.012(8)
F7 0.147(6) 0.387(13) 0.286(10) 0.148(9) -0.004(6) 0.003(7)
O1 0.051(2) 0.121(3) 0.110(3) 0.012(2) -0.014(2) 0.008(2)
O2 0.0436(19) 0.101(3) 0.128(3) -0.027(3) -0.002(2) 0.0182(18)
O3 0.065(2) 0.123(3) 0.089(3) 0.013(2) 0.016(2) 0.000(2)
O4 0.064(2) 0.0623(19) 0.080(2) 0.0121(17) -0.0104(17) 0.0050(16)
O5 0.121(3) 0.119(3) 0.065(2) 0.022(2) -0.020(2) 0.028(3)
O6 0.094(3) 0.119(3) 0.081(3) 0.026(2) 0.007(2) 0.046(3)
N1 0.113(4) 0.076(3) 0.057(3) 0.015(2) 0.004(2) 0.039(3)
C1 0.067(3) 0.051(3) 0.068(3) 0.011(2) -0.003(2) 0.007(2)
C2 0.047(3) 0.049(3) 0.096(4) 0.011(2) -0.003(2) 0.008(2)
C3 0.048(3) 0.049(2) 0.070(3) 0.007(2) 0.004(2) 0.007(2)
C4 0.048(3) 0.055(3) 0.098(4) 0.014(3) -0.010(3) 0.005(2)
C5 0.058(3) 0.108(5) 0.128(5) -0.008(4) 0.010(3) 0.025(3)
C6 0.048(3) 0.055(3) 0.085(4) 0.003(3) 0.004(3) 0.013(2)
C7 0.100(4) 0.086(4) 0.073(4) 0.002(3) -0.012(3) 0.025(3)
C8 0.068(3) 0.048(2) 0.069(3) 0.016(2) -0.002(2) 0.011(2)
C9 0.067(3) 0.044(2) 0.070(3) 0.018(2) -0.006(2) 0.007(2)
C10 0.079(4) 0.049(3) 0.071(3) 0.019(2) -0.018(3) 0.009(2)
C11 0.090(4) 0.052(3) 0.066(3) 0.017(2) -0.003(3) 0.015(3)
C12 0.083(4) 0.051(3) 0.065(3) 0.012(2) -0.002(3) 0.017(2)
C13 0.072(3) 0.062(3) 0.063(3) 0.014(2) -0.003(2) 0.017(2)
C14 0.072(3) 0.042(2) 0.064(3) 0.014(2) -0.007(2) 0.009(2)
C15 0.107(5) 0.061(3) 0.072(4) 0.018(3) -0.001(3) 0.028(3)
C16 0.113(5) 0.066(3) 0.068(4) 0.023(3) 0.008(3) 0.031(3)
C17 0.124(5) 0.092(4) 0.068(4) 0.024(3) 0.015(3) 0.052(4)
C18 0.176(9) 0.115(6) 0.098(6) 0.040(5) 0.057(6) 0.057(6)
C19 0.142(8) 0.137(8) 0.190(10) 0.061(7) 0.048(8) 0.055(7)
C20 0.126(8) 0.178(10) 0.136(9) 0.062(8) 0.019(7) -0.003(8)
S1B 0.0635(7) 0.0505(6) 0.0560(7) 0.0119(5) 0.0034(5) 0.0154(5)
S2B 0.0767(8) 0.0501(6) 0.0596(7) 0.0111(5) 0.0095(6) 0.0163(6)
S3B 0.0603(7) 0.0451(6) 0.0595(7) 0.0069(5) 0.0047(5) 0.0134(5)
S4B 0.0710(8) 0.0467(6) 0.0572(7) 0.0129(5) 0.0089(5) 0.0116(5)
F1B 0.0729(19) 0.130(3) 0.091(2) 0.0021(19) -0.0101(16) 0.0543(19)
F2B 0.110(3) 0.082(2) 0.098(2) 0.0104(18) -0.0148(19) 0.0079(19)
F3B 0.210(5) 0.171(5) 0.117(3) 0.066(3) 0.014(3) -0.019(4)
F4B 0.115(3) 0.368(8) 0.091(3) -0.004(4) 0.021(2) 0.134(4)
F5B 0.294(9) 0.169(5) 0.129(4) -0.014(4) -0.053(5) 0.037(6)
F6B 0.226(6) 0.366(10) 0.072(3) 0.041(4) 0.030(3) 0.054(6)
F7B 0.192(5) 0.320(9) 0.105(3) 0.004(4) -0.041(3) 0.119(6)
O1B 0.058(2) 0.076(2) 0.087(2) -0.0020(18) -0.0146(17) 0.0277(17)
O2B 0.071(2) 0.098(2) 0.0480(19) 0.0017(17) -0.0006(16) 0.0346(19)
O3B 0.080(2) 0.113(3) 0.102(3) 0.060(2) 0.021(2) 0.040(2)
O4B 0.067(2) 0.143(4) 0.112(3) 0.080(3) 0.037(2) 0.048(2)
O5B 0.083(2) 0.060(2) 0.075(2) 0.0244(17) 0.0143(18) 0.0176(17)
O6B 0.079(2) 0.062(2) 0.071(2) 0.0109(16) 0.0081(16) 0.0349(17)
N1B 0.058(2) 0.055(2) 0.052(2) 0.0106(17) 0.0034(17) 0.0144(17)
C1B 0.053(2) 0.048(2) 0.052(3) 0.0047(19) -0.004(2) 0.0114(19)
C2B 0.037(2) 0.057(3) 0.053(2) 0.005(2) -0.0054(18) 0.0094(19)
C3B 0.044(2) 0.055(3) 0.054(3) 0.012(2) -0.0002(19) 0.012(2)
C4B 0.040(2) 0.056(3) 0.063(3) 0.012(2) 0.000(2) 0.005(2)
C5B 0.084(4) 0.130(5) 0.064(3) -0.017(3) 0.010(3) 0.043(4)
C6B 0.052(3) 0.055(3) 0.066(3) 0.012(2) 0.001(2) 0.013(2)
C7B 0.095(4) 0.149(6) 0.116(5) 0.079(5) 0.054(4) 0.057(4)
C8B 0.051(2) 0.049(2) 0.053(3) 0.0035(19) -0.004(2) 0.0118(19)
C9B 0.042(2) 0.041(2) 0.054(2) 0.0066(18) -0.0031(18) 0.0089(17)
C10B 0.054(2) 0.038(2) 0.058(3) 0.0092(19) -0.003(2) 0.0100(19)
C11B 0.045(2) 0.051(2) 0.050(2) 0.0107(19) -0.0018(19) 0.0032(19)
C12B 0.047(2) 0.048(2) 0.050(2) 0.0096(19) -0.0055(19) 0.0107(19)
C13B 0.049(2) 0.039(2) 0.055(3) 0.0067(18) -0.0067(19) 0.0087(18)
C14B 0.044(2) 0.047(2) 0.047(2) 0.0097(18) -0.0042(18) 0.0045(18)
C15B 0.052(3) 0.052(3) 0.059(3) 0.010(2) -0.001(2) 0.008(2)
C16B 0.048(2) 0.056(3) 0.053(3) 0.008(2) -0.0039(19) 0.017(2)
C17B 0.053(3) 0.068(3) 0.059(3) 0.012(2) 0.005(2) 0.018(2)
C18B 0.060(3) 0.077(3) 0.065(3) 0.010(3) 0.003(2) 0.025(3)
C19B 0.122(6) 0.147(7) 0.059(4) 0.020(4) 0.006(4) 0.044(5)
C20B 0.133(7) 0.191(10) 0.075(5) 0.017(6) -0.006(5) 0.056(7)

loop_
_atom_type_symbol
_atom_type_description
_atom_type_scat_dispersion_real
_atom_type_scat_dispersion_imag
_atom_type_scat_source
C C 0.0033 0.0016 'International Tables Vol C Tables 4.2.6.8 and 6.1.1.4'
H H 0.0000 0.0000 'International Tables Vol C Tables 4.2.6.8 and 6.1.1.4'
F F 0.0171 0.0103 'International Tables Vol C Tables 4.2.6.8 and 6.1.1.4'
N N 0.0061 0.0033 'International Tables Vol C Tables 4.2.6.8 and 6.1.1.4'
O O 0.0106 0.0060 'International Tables Vol C Tables 4.2.6.8 and 6.1.1.4'
S S 0.1246 0.1234 'International Tables Vol C Tables 4.2.6.8 and 6.1.1.4'

loop_
_exptl_crystal_face_index_h
_exptl_crystal_face_index_k
_exptl_crystal_face_index_l
_exptl_crystal_face_perp_dist
2.00 -2.00 1.00 0.4000
-2.00 2.00 -1.00 0.4000
0.00 -1.00 0.00 0.2500
0.00 1.00 0.00 0.2500
0.00 0.00 -1.00 0.0200
0.00 0.00 1.00 0.0200

loop_
_geom_angle_atom_site_label_1
_geom_angle_atom_site_label_2
_geom_angle_atom_site_label_3
_geom_angle
C2 S1 C1 95.1(2)
C3 S2 C1 95.5(2)
C9 S3 C8 95.7(2)
C14 S4 C8 96.3(2)
C4 O2 C5 115.3(4)
C6 O4 C7 116.3(4)
C15 N1 C16 111.3(5)
C15 N1 C17 123.4(5)
C16 N1 C17 124.8(5)
C8 C1 S2 122.2(4)
C8 C1 S1 123.6(4)
S2 C1 S1 114.2(3)
C3 C2 C4 129.2(5)
C3 C2 S1 118.2(4)
C4 C2 S1 112.6(4)
C2 C3 C6 127.7(4)
C2 C3 S2 116.9(4)
C6 C3 S2 115.2(3)
O1 C4 O2 125.7(5)
O1 C4 C2 121.2(5)
O2 C4 C2 113.1(4)
O2 C5 H5A 109.5
O2 C5 H5B 109.5
H5A C5 H5B 109.5
O2 C5 H5C 109.5
H5A C5 H5C 109.5
H5B C5 H5C 109.5
O3 C6 O4 123.6(5)
O3 C6 C3 124.5(4)
O4 C6 C3 111.8(4)
O4 C7 H7A 109.5
O4 C7 H7B 109.5
H7A C7 H7B 109.5
O4 C7 H7C 109.5
H7A C7 H7C 109.5
H7B C7 H7C 109.5
C1 C8 S4 122.2(4)
C1 C8 S3 122.9(4)
S4 C8 S3 114.9(3)
C10 C9 C14 121.8(5)
C10 C9 S3 122.3(4)
C14 C9 S3 115.9(4)
C9 C10 C11 116.5(5)
C9 C10 H10A 121.7
C11 C10 H10A 121.7
C12 C11 C10 122.1(5)
C12 C11 C15 108.7(5)
C10 C11 C15 129.1(5)
C11 C12 C13 122.4(5)
C11 C12 C16 108.9(5)
C13 C12 C16 128.7(5)
C12 C13 C14 116.7(5)
C12 C13 H13A 121.7
C14 C13 H13A 121.7
C13 C14 C9 120.5(4)
C13 C14 S4 122.4(4)
C9 C14 S4 117.1(4)
O5 C15 N1 123.8(5)
O5 C15 C11 130.4(6)
N1 C15 C11 105.8(5)
O6 C16 N1 124.3(5)
O6 C16 C12 130.4(5)
N1 C16 C12 105.3(5)
N1 C17 C18 110.8(5)
N1 C17 H17A 109.5
C18 C17 H17A 109.5
N1 C17 H17B 109.5
C18 C17 H17B 109.5
H17A C17 H17B 108.1
F1 C18 F2' 55.8(10)
F1 C18 C19 123.3(12)
F2' C18 C19 115.9(8)
F1 C18 F1' 60.0(11)
F2' C18 F1' 114.4(11)
C19 C18 F1' 88.1(6)
F1 C18 C17 119.1(10)
F2' C18 C17 112.8(7)
C19 C18 C17 114.9(7)
F1' C18 C17 108.2(6)
F1 C18 F2 104.1(15)
F2' C18 F2 48.3(9)
C19 C18 F2 91.6(10)
F1' C18 F2 159.7(11)
C17 C18 F2 90.3(8)
F3 C19 C18 115.7(8)
F3 C19 F4 93.1(9)
C18 C19 F4 100.2(8)
F3 C19 C20 112.6(10)
C18 C19 C20 125.1(9)
F4 C19 C20 101.7(8)
F6 C20 F7 103.5(12)
F6 C20 F5 113.0(12)
F7 C20 F5 101.1(12)
F6 C20 C19 116.1(11)
F7 C20 C19 109.0(11)
F5 C20 C19 112.6(10)
C2B S1B C1B 94.8(2)
C3B S2B C1B 94.6(2)
C9B S3B C8B 95.38(19)
C14B S4B C8B 95.9(2)
C4B O2B C5B 115.9(4)
C6B O4B C7B 116.5(4)
C16B N1B C15B 111.4(3)
C16B N1B C17B 125.3(4)
C15B N1B C17B 123.0(4)
C8B C1B S2B 121.5(3)
C8B C1B S1B 123.6(3)
S2B C1B S1B 114.9(2)
C3B C2B C4B 125.3(4)
C3B C2B S1B 117.7(3)
C4B C2B S1B 117.1(3)
C2B C3B C6B 126.0(4)
C2B C3B S2B 117.6(3)
C6B C3B S2B 116.3(3)
O1B C4B O2B 125.3(4)
O1B C4B C2B 123.5(4)
O2B C4B C2B 111.2(4)
O2B C5B H5BA 109.5
O2B C5B H5BB 109.5
H5BA C5B H5BB 109.5
O2B C5B H5BC 109.5
H5BA C5B H5BC 109.5
H5BB C5B H5BC 109.5
O3B C6B O4B 124.8(4)
O3B C6B C3B 123.1(4)
O4B C6B C3B 112.1(4)
O4B C7B H7BA 109.5
O4B C7B H7BB 109.5
H7BA C7B H7BB 109.5
O4B C7B H7BC 109.5
H7BA C7B H7BC 109.5
H7BB C7B H7BC 109.5
C1B C8B S4B 121.1(3)
C1B C8B S3B 123.5(3)
S4B C8B S3B 115.4(2)
C10B C9B C14B 120.9(4)
C10B C9B S3B 122.2(3)
C14B C9B S3B 116.9(3)
C11B C10B C9B 116.7(4)
C11B C10B H10B 121.6
C9B C10B H10B 121.6
C12B C11B C10B 121.9(4)
C12B C11B C15B 108.6(4)
C10B C11B C15B 129.4(4)
C13B C12B C11B 121.9(4)
C13B C12B C16B 130.0(4)
C11B C12B C16B 108.1(4)
C12B C13B C14B 117.5(4)
C12B C13B H13B 121.3
C14B C13B H13B 121.3
C13B C14B C9B 121.1(4)
C13B C14B S4B 122.5(3)
C9B C14B S4B 116.3(3)
O5B C15B N1B 123.4(4)
O5B C15B C11B 130.8(4)
N1B C15B C11B 105.8(4)
O6B C16B N1B 124.2(4)
O6B C16B C12B 129.7(4)
N1B C16B C12B 106.1(4)
N1B C17B C18B 111.4(4)
N1B C17B H17C 109.4
C18B C17B H17C 109.4
N1B C17B H17D 109.4
C18B C17B H17D 109.4
H17C C17B H17D 108.0
F1B C18B F2B 104.6(4)
F1B C18B C19B 107.6(4)
F2B C18B C19B 108.1(5)
F1B C18B C17B 111.3(4)
F2B C18B C17B 111.5(4)
C19B C18B C17B 113.3(5)
F4B C19B F3B 108.4(7)
F4B C19B C20B 107.3(6)
F3B C19B C20B 106.5(7)
F4B C19B C18B 108.2(5)
F3B C19B C18B 106.5(5)
C20B C19B C18B 119.5(7)
F5B C20B F6B 110.5(9)
F5B C20B F7B 105.7(10)
F6B C20B F7B 103.7(8)
F5B C20B C19B 113.6(9)
F6B C20B C19B 111.3(8)
F7B C20B C19B 111.4(8)

loop_
_geom_bond_atom_site_label_1
_geom_bond_atom_site_label_2
_geom_bond_distance
S1 C2 1.738(5)
S1 C1 1.766(5)
S2 C3 1.749(4)
S2 C1 1.756(5)
S3 C9 1.759(5)
S3 C8 1.771(5)
S4 C14 1.735(5)
S4 C8 1.757(5)
F1 C18 1.183(18)
F2 C18 1.643(16)
F1' C18 1.450(8)
F2' C18 1.241(9)
F3 C19 1.290(9)
F4 C19 1.464(10)
F5 C20 1.279(13)
F6 C20 1.221(11)
F7 C20 1.246(11)
O1 C4 1.179(6)
O2 C4 1.302(6)
O2 C5 1.454(6)
O3 C6 1.209(6)
O4 C6 1.317(5)
O4 C7 1.441(6)
O5 C15 1.207(6)
O6 C16 1.217(7)
N1 C15 1.407(7)
N1 C16 1.413(7)
N1 C17 1.442(7)
C1 C8 1.315(6)
C2 C3 1.341(6)
C2 C4 1.497(7)
C3 C6 1.480(7)
C5 H5A 0.9600
C5 H5B 0.9600
C5 H5C 0.9600
C7 H7A 0.9600
C7 H7B 0.9600
C7 H7C 0.9600
C9 C10 1.379(6)
C9 C14 1.416(6)
C10 C11 1.380(7)
C10 H10A 0.9300
C11 C12 1.377(7)
C11 C15 1.475(7)
C12 C13 1.377(6)
C12 C16 1.479(8)
C13 C14 1.392(7)
C13 H13A 0.9300
C17 C18 1.557(9)
C17 H17A 0.9700
C17 H17B 0.9700
C18 C19 1.419(11)
C19 C20 1.476(12)
S1B C2B 1.737(4)
S1B C1B 1.763(4)
S2B C3B 1.746(4)
S2B C1B 1.760(4)
S3B C9B 1.750(4)
S3B C8B 1.756(4)
S4B C14B 1.744(4)
S4B C8B 1.754(4)
F1B C18B 1.343(5)
F2B C18B 1.344(6)
F3B C19B 1.414(8)
F4B C19B 1.322(7)
F5B C20B 1.223(10)
F6B C20B 1.317(10)
F7B C20B 1.317(10)
O1B C4B 1.184(5)
O2B C4B 1.323(5)
O2B C5B 1.454(6)
O3B C6B 1.197(5)
O4B C6B 1.290(5)
O4B C7B 1.444(6)
O5B C15B 1.211(5)
O6B C16B 1.203(5)
N1B C16B 1.390(5)
N1B C15B 1.414(5)
N1B C17B 1.436(5)
C1B C8B 1.346(6)
C2B C3B 1.352(6)
C2B C4B 1.487(6)
C3B C6B 1.485(6)
C5B H5BA 0.9600
C5B H5BB 0.9600
C5B H5BC 0.9600
C7B H7BA 0.9600
C7B H7BB 0.9600
C7B H7BC 0.9600
C9B C10B 1.399(6)
C9B C14B 1.404(5)
C10B C11B 1.384(6)
C10B H10B 0.9300
C11B C12B 1.384(5)
C11B C15B 1.473(6)
C12B C13B 1.369(6)
C12B C16B 1.487(6)
C13B C14B 1.389(5)
C13B H13B 0.9300
C17B C18B 1.524(6)
C17B H17C 0.9700
C17B H17D 0.9700
C18B C19B 1.511(8)
C19B C20B 1.484(10)
